data_4125438
loop_
_publ_author_name
'Lopchuk, Justin M.'
'Fjelbye, Kasper'
'Kawamata, Yu'
'Malins, Lara R.'
'Pan, Chung-Mao'
'Gianatassio, Ryan'
'Wang, Jie'
'Prieto, Liher'
'Bradow, James'
'Brandt, Thomas A.'
'Collins, Michael R.'
'Elleraas, Jeff'
'Ewanicki, Jason'
'Farrell, William'
'Fadeyi, Olugbeminiyi O.'
'Gallego, Gary M.'
'Mousseau, James J.'
'Oliver, Robert'
'Sach, Neal W.'
'Smith, Jason K.'
'Spangler, Jillian E.'
'Zhu, Huichin'
'Zhu, Jinjiang'
'Baran, Phil S.'

_publ_section_title
;
 Strain-Release Heteroatom Functionalization: Development, Scope, and
 Stereospecificity.
;
_journal_issue 8
_journal_name_full 'Journal of the American Chemical Society'
_journal_page_first 3209
_journal_page_last 3226
_journal_paper_doi 10.1021/jacs.6b13229
_journal_volume 139
_journal_year 2017
_chemical_absolute_configuration ad
_chemical_formula_moiety 'C11 H10 F2 O2 S'
_chemical_formula_sum 'C11 H10 F2 O2 S'
_chemical_formula_weight 244.25
_space_group_crystal_system orthorhombic
_space_group_IT_number 19
_space_group_name_Hall 'P 2ac 2ab'
_space_group_name_H-M_alt 'P 21 21 21'
_symmetry_space_group_name_Hall 'P 2ac 2ab'
_symmetry_space_group_name_H-M 'P 21 21 21'
_atom_sites_solution_hydrogens geom
_atom_sites_solution_primary direct
_atom_sites_solution_secondary difmap
_audit_creation_date 2016-03-29
_audit_creation_method
;
Olex2 1.2-beta
(compiled 2016.02.19 svn.r3266 for OlexSys, GUI svn.r5155)
;
_cell_angle_alpha 90
_cell_angle_beta 90
_cell_angle_gamma 90
_cell_formula_units_Z 4
_cell_length_a 6.7965(3)
_cell_length_b 11.0812(5)
_cell_length_c 13.9075(5)
_cell_measurement_reflns_used 6551
_cell_measurement_temperature 100.0
_cell_measurement_theta_max 25.267
_cell_measurement_theta_min 2.350
_cell_volume 1047.42(8)
_computing_cell_refinement 'SAINT v8.34A (Bruker, 2013)'
_computing_data_collection 'APEX2 v2014.11-0 (Bruker, 2014)'
_computing_data_reduction 'SAINT v8.34A (Bruker, 2013)'
_computing_molecular_graphics 'Olex2 (Dolomanov et al., 2009)'
_computing_publication_material 'Olex2 (Dolomanov et al., 2009)'
_computing_structure_refinement 'ShelXL (Sheldrick, 2015)'
_computing_structure_solution 'ShelXT (Sheldrick, 2015)'
_diffrn_ambient_temperature 100.0
_diffrn_detector 'Bruker APEX-II CCD'
_diffrn_detector_area_resol_mean 8.258
_diffrn_detector_type 'CCD Area Detector'
_diffrn_measured_fraction_theta_full 1.000
_diffrn_measured_fraction_theta_max 1.000
_diffrn_measurement_device 'Kappa Four-Circle Diffractometer'
_diffrn_measurement_device_type 'Bruker APEX II Ultra'
_diffrn_measurement_method '\w and \f scans'
_diffrn_radiation_monochromator 'Double Bounce Multilayer Mirrors'
_diffrn_radiation_probe x-ray
_diffrn_radiation_type MoK\a
_diffrn_radiation_wavelength 0.71073
_diffrn_reflns_av_R_equivalents 0.0550
_diffrn_reflns_av_unetI/netI 0.0399
_diffrn_reflns_Laue_measured_fraction_full 1.000
_diffrn_reflns_Laue_measured_fraction_max 1.000
_diffrn_reflns_limit_h_max 7
_diffrn_reflns_limit_h_min -8
_diffrn_reflns_limit_k_max 13
_diffrn_reflns_limit_k_min -11
_diffrn_reflns_limit_l_max 15
_diffrn_reflns_limit_l_min -16
_diffrn_reflns_number 10937
_diffrn_reflns_point_group_measured_fraction_full 1.000
_diffrn_reflns_point_group_measured_fraction_max 1.000
_diffrn_reflns_theta_full 25.000
_diffrn_reflns_theta_max 25.314
_diffrn_reflns_theta_min 2.350
_diffrn_source 'Micro Focus Rotating Anode'
_diffrn_source_type 'Bruker TXS'
_diffrn_standards_number 0
_exptl_absorpt_coefficient_mu 0.318
_exptl_absorpt_correction_T_max 0.2439
_exptl_absorpt_correction_T_min 0.2101
_exptl_absorpt_correction_type multi-scan
_exptl_absorpt_process_details
;
SADABS-2014/5 (Bruker,2014/5) was used for absorption correction.
wR2(int) was 0.1250 before and 0.0842 after correction.
The Ratio of minimum to maximum transmission is 0.8614.
The \l/2 correction factor is 0.00150.
;
_exptl_crystal_colour Colorless
_exptl_crystal_colour_primary Colorless
_exptl_crystal_density_diffrn 1.549
_exptl_crystal_description Block
_exptl_crystal_F_000 504
_exptl_crystal_size_max 0.353
_exptl_crystal_size_mid 0.278
_exptl_crystal_size_min 0.211
_refine_diff_density_max 0.312
_refine_diff_density_min -0.319
_refine_diff_density_rms 0.052
_refine_ls_abs_structure_details
;
 Flack x determined using 746 quotients [(I+)-(I-)]/[(I+)+(I-)]
 (Parsons, Flack and Wagner, Acta Cryst. B69 (2013) 249-259).
;
_refine_ls_abs_structure_Flack -0.04(5)
_refine_ls_extinction_method none
_refine_ls_goodness_of_fit_ref 1.028
_refine_ls_hydrogen_treatment constr
_refine_ls_matrix_type full
_refine_ls_number_parameters 145
_refine_ls_number_reflns 1916
_refine_ls_number_restraints 0
_refine_ls_restrained_S_all 1.028
_refine_ls_R_factor_all 0.0319
_refine_ls_R_factor_gt 0.0307
_refine_ls_shift/su_max 0.000
_refine_ls_shift/su_mean 0.000
_refine_ls_structure_factor_coef Fsqd
_refine_ls_weighting_details 'w=1/[\s^2^(Fo^2^)+(0.0477P)^2^+0.3352P] where P=(Fo^2^+2Fc^2^)/3'
_refine_ls_weighting_scheme calc
_refine_ls_wR_factor_gt 0.0797
_refine_ls_wR_factor_ref 0.0814
_reflns_Friedel_coverage 0.691
_reflns_Friedel_fraction_full 1.000
_reflns_Friedel_fraction_max 1.000
_reflns_number_gt 1845
_reflns_number_total 1916
_reflns_threshold_expression 'I > 2\s(I)'
_cod_data_source_file ja6b13229_si_017.cif
_cod_data_source_block Baran574
_cod_depositor_comments
;
The following automatic conversions were performed:

'_diffrn_radiation_probe' value 'X-ray' changed to 'x-ray' according
to
/usr/data/users/saulius/crontab/automatic-downloads/rss-feeds/ACS/lib/dictionaries/cif_core.dic
dictionary named 'cif_core.dic' version 2.4.2 from 2011-04-26.

Automatic conversion script
Id: cif_fix_values 4268 2015-11-12 08:31:59Z antanas 

 Adding full bibliography for 4125430--4125440.cif.
;
_cod_database_code 4125438
_shelx_space_group_comment
;
The symmetry employed for this shelxl refinement is uniquely defined
by the following loop, which should always be used as a source of
symmetry information in preference to the above space-group names.
They are only intended as comments.
;
_shelx_estimated_absorpt_t_max 0.936
_shelx_estimated_absorpt_t_min 0.896
_olex2_refinement_description
;
1. Fixed Uiso
 At 1.2 times of:
  All C(H) groups, All C(H,H) groups
2.a Ternary CH refined with riding coordinates:
 C4(H4)
2.b Secondary CH2 refined with riding coordinates:
 C5(H5A,H5B), C3(H3A,H3B), C2(H2A,H2B)
2.c Aromatic/amide H refined with riding coordinates:
 C11(H11), C9(H9), C7(H7)
;
_shelx_shelxl_version_number 2014/7
_olex2_submission_special_instructions 'No special instructions were received'

loop_
_space_group_symop_operation_xyz
'x, y, z'
'-x+1/2, -y, z+1/2'
'-x, y+1/2, -z+1/2'
'x+1/2, -y+1/2, -z'

loop_
_atom_site_label
_atom_site_type_symbol
_atom_site_fract_x
_atom_site_fract_y
_atom_site_fract_z
_atom_site_U_iso_or_equiv
_atom_site_adp_type
_atom_site_occupancy
_atom_site_site_symmetry_order
_atom_site_calc_flag
_atom_site_refinement_flags_posn
S1 S 0.50856(9) 0.25888(6) 0.77702(4) 0.0145(2) Uani 1 1 d .
F1 F 0.5306(3) 0.04106(15) 0.45531(11) 0.0274(4) Uani 1 1 d .
F2 F 0.5763(3) 0.46282(15) 0.45195(12) 0.0276(5) Uani 1 1 d .
O1 O 0.5793(3) 0.14426(17) 0.81176(14) 0.0199(5) Uani 1 1 d .
O2 O 0.6052(3) 0.36843(17) 0.80798(14) 0.0194(5) Uani 1 1 d .
C1 C 0.2600(4) 0.2714(2) 0.80483(18) 0.0161(6) Uani 1 1 d .
C2 C 0.1204(5) 0.1669(3) 0.8281(2) 0.0203(7) Uani 1 1 d .
H2A H 0.1884 0.0909 0.8453 0.024 Uiso 1 1 calc R
H2B H 0.0186 0.1528 0.7784 0.024 Uiso 1 1 calc R
C3 C 0.0456(4) 0.2407(3) 0.9169(2) 0.0228(6) Uani 1 1 d .
H3A H -0.0948 0.2638 0.9125 0.027 Uiso 1 1 calc R
H3B H 0.0740 0.2015 0.9794 0.027 Uiso 1 1 calc R
C4 C 0.1865(4) 0.3433(2) 0.8926(2) 0.0187(6) Uani 1 1 d .
H4 H 0.2751 0.3831 0.9405 0.022 Uiso 1 1 calc R
C5 C 0.1515(4) 0.3896(2) 0.7935(2) 0.0194(6) Uani 1 1 d .
H5A H 0.2284 0.4608 0.7725 0.023 Uiso 1 1 calc R
H5B H 0.0152 0.3865 0.7685 0.023 Uiso 1 1 calc R
C6 C 0.5233(4) 0.2557(2) 0.64957(17) 0.0146(5) Uani 1 1 d .
C7 C 0.5185(5) 0.1446(2) 0.60263(19) 0.0167(6) Uani 1 1 d .
H7 H 0.5058 0.0709 0.6370 0.020 Uiso 1 1 calc R
C8 C 0.5334(5) 0.1473(3) 0.50342(19) 0.0181(6) Uani 1 1 d .
C9 C 0.5509(4) 0.2519(3) 0.45120(18) 0.0189(6) Uani 1 1 d .
H9 H 0.5602 0.2506 0.3831 0.023 Uiso 1 1 calc R
C10 C 0.5545(5) 0.3589(3) 0.5016(2) 0.0192(7) Uani 1 1 d .
C11 C 0.5399(4) 0.3651(3) 0.6007(2) 0.0175(6) Uani 1 1 d .
H11 H 0.5411 0.4401 0.6338 0.021 Uiso 1 1 calc R

loop_
_atom_site_aniso_label
_atom_site_aniso_U_11
_atom_site_aniso_U_22
_atom_site_aniso_U_33
_atom_site_aniso_U_23
_atom_site_aniso_U_13
_atom_site_aniso_U_12
S1 0.0131(3) 0.0155(3) 0.0150(4) -0.0001(2) 0.0001(2) 0.0007(3)
F1 0.0380(11) 0.0217(9) 0.0226(9) -0.0086(7) -0.0004(9) -0.0013(8)
F2 0.0337(10) 0.0213(9) 0.0279(10) 0.0130(7) 0.0045(8) 0.0027(8)
O1 0.0216(11) 0.0183(11) 0.0197(11) 0.0025(8) 0.0002(8) 0.0037(9)
O2 0.0179(11) 0.0196(10) 0.0206(11) -0.0036(8) -0.0018(8) -0.0023(8)
C1 0.0150(13) 0.0170(14) 0.0164(13) -0.0012(11) 0.0014(10) 0.0009(11)
C2 0.0196(16) 0.0205(15) 0.0209(15) 0.0034(12) 0.0017(13) -0.0035(12)
C3 0.0193(14) 0.0295(16) 0.0196(14) 0.0033(12) 0.0017(11) -0.0003(14)
C4 0.0153(14) 0.0211(14) 0.0198(14) -0.0035(11) 0.0004(12) 0.0023(12)
C5 0.0170(14) 0.0197(14) 0.0217(15) -0.0018(12) -0.0001(12) 0.0030(11)
C6 0.0107(12) 0.0165(13) 0.0167(13) 0.0012(10) 0.0002(10) 0.0004(14)
C7 0.0149(14) 0.0145(12) 0.0207(13) 0.0023(10) -0.0008(13) -0.0007(12)
C8 0.0145(16) 0.0191(13) 0.0207(15) -0.0049(10) -0.0019(12) 0.0017(12)
C9 0.0149(12) 0.0274(15) 0.0145(13) 0.0017(11) -0.0002(10) 0.0017(13)
C10 0.0163(17) 0.0192(14) 0.0222(16) 0.0076(11) 0.0019(11) 0.0028(12)
C11 0.0156(17) 0.0156(13) 0.0212(14) -0.0007(10) 0.0003(12) 0.0005(12)

loop_
_atom_type_symbol
_atom_type_description
_atom_type_scat_dispersion_real
_atom_type_scat_dispersion_imag
_atom_type_scat_source
C C 0.0033 0.0016 'International Tables Vol C Tables 4.2.6.8 and 6.1.1.4'
H H 0.0000 0.0000 'International Tables Vol C Tables 4.2.6.8 and 6.1.1.4'
O O 0.0106 0.0060 'International Tables Vol C Tables 4.2.6.8 and 6.1.1.4'
F F 0.0171 0.0103 'International Tables Vol C Tables 4.2.6.8 and 6.1.1.4'
S S 0.1246 0.1234 'International Tables Vol C Tables 4.2.6.8 and 6.1.1.4'

loop_
_geom_angle_atom_site_label_1
_geom_angle_atom_site_label_2
_geom_angle_atom_site_label_3
_geom_angle
O1 S1 O2 119.25(11)
O1 S1 C1 108.65(13)
O1 S1 C6 107.36(12)
O2 S1 C1 107.94(12)
O2 S1 C6 106.75(12)
C1 S1 C6 106.17(12)
C2 C1 S1 126.0(2)
C2 C1 C4 91.3(2)
C4 C1 S1 122.2(2)
C5 C1 S1 121.3(2)
C5 C1 C2 112.0(2)
C5 C1 C4 58.42(18)
C1 C2 H2A 113.9
C1 C2 H2B 113.9
C1 C2 C3 88.4(2)
H2A C2 H2B 111.1
C3 C2 H2A 113.9
C3 C2 H2B 113.9
C2 C3 H3A 113.5
C2 C3 H3B 113.5
H3A C3 H3B 110.8
C4 C3 C2 90.6(2)
C4 C3 H3A 113.5
C4 C3 H3B 113.5
C1 C4 H4 124.0
C3 C4 C1 89.6(2)
C3 C4 H4 124.0
C5 C4 C1 59.80(17)
C5 C4 C3 111.2(2)
C5 C4 H4 124.0
C1 C5 H5A 117.6
C1 C5 H5B 117.6
C4 C5 C1 61.78(18)
C4 C5 H5A 117.6
C4 C5 H5B 117.6
H5A C5 H5B 114.7
C7 C6 S1 118.92(19)
C11 C6 S1 118.3(2)
C11 C6 C7 122.8(2)
C6 C7 H7 121.8
C8 C7 C6 116.5(2)
C8 C7 H7 121.8
F1 C8 C7 118.2(2)
F1 C8 C9 118.3(2)
C9 C8 C7 123.5(3)
C8 C9 H9 121.3
C8 C9 C10 117.3(2)
C10 C9 H9 121.3
F2 C10 C9 118.4(2)
F2 C10 C11 118.4(3)
C9 C10 C11 123.3(3)
C6 C11 H11 121.7
C10 C11 C6 116.6(3)
C10 C11 H11 121.7

loop_
_geom_bond_atom_site_label_1
_geom_bond_atom_site_label_2
_geom_bond_distance
S1 O1 1.4414(19)
S1 O2 1.446(2)
S1 C1 1.739(3)
S1 C6 1.776(2)
F1 C8 1.354(3)
F2 C10 1.351(3)
C1 C2 1.532(4)
C1 C4 1.541(4)
C1 C5 1.512(4)
C2 H2A 0.9900
C2 H2B 0.9900
C3 C2 1.567(4)
C3 H3A 0.9900
C3 H3B 0.9900
C4 C3 1.525(4)
C4 H4 1.0000
C5 C4 1.490(4)
C5 H5A 0.9900
C5 H5B 0.9900
C6 C7 1.394(4)
C7 H7 0.9500
C8 C7 1.384(4)
C9 C8 1.373(4)
C9 H9 0.9500
C10 C9 1.378(4)
C11 C6 1.394(4)
C11 C10 1.383(4)
C11 H11 0.9500
